data_4345319
loop_
_publ_author_name
'Zaltariov, Mirela F.'
'Hammerstad, Marta'
'Arabshahi, Homayon J.'
'Jovanovi\'c, Katarina'
'Richter, Klaus W.'
'Cazacu, Maria'
'Shova, Sergiu'
'Balan, Mihaela'
'Andersen, Niels H.'
'Radulovi\'c, Sini\<sa'
'Reynisson, J\'ohannes'
'Andersson, K. Kristoffer'
'Arion, Vladimir B.'

_publ_section_title
;
 New Iminodiacetate-Thiosemicarbazone Hybrids and Their Copper(II)
 Complexes Are Potential Ribonucleotide Reductase R2 Inhibitors with High
 Antiproliferative Activity.
;
_journal_issue 6
_journal_name_full 'Inorganic chemistry'
_journal_page_first 3532
_journal_page_last 3549
_journal_paper_doi 10.1021/acs.inorgchem.6b03178
_journal_volume 56
_journal_year 2017
_chemical_formula_moiety 'C20 H32 N4 O5 S Si'
_chemical_formula_sum 'C20 H32 N4 O5 S Si'
_chemical_formula_weight 468.64
_chemical_name_systematic
;
 ?
;
_space_group_crystal_system monoclinic
_space_group_IT_number 13
_space_group_name_Hall '-P 2yc'
_space_group_name_H-M_alt 'P 1 2/c 1'
_symmetry_space_group_name_Hall '-P 2yc'
_symmetry_space_group_name_H-M 'P 1 2/c 1'
_atom_sites_solution_hydrogens geom
_audit_creation_method SHELXL-2014
_cell_angle_alpha 90
_cell_angle_beta 99.837(6)
_cell_angle_gamma 90
_cell_formula_units_Z 4
_cell_length_a 18.006(4)
_cell_length_b 5.9554(11)
_cell_length_c 22.538(4)
_cell_measurement_reflns_used 4191
_cell_measurement_temperature 100(2)
_cell_measurement_theta_max 25.017
_cell_measurement_theta_min 2.324
_cell_volume 2381.3(8)
_computing_cell_refinement 'Bruker SAINT'
_computing_data_collection 'Bruker APEX2'
_computing_data_reduction 'Bruker SAINT'
_computing_molecular_graphics 'Bruker SHELXTL'
_computing_publication_material 'Bruker SHELXTL'
_computing_structure_refinement 'SHELXL-2014 (Sheldrick, 2014)'
_computing_structure_solution 'SHELXS-2014 (Sheldrick, 2014)'
_diffrn_ambient_temperature 100(2)
_diffrn_measured_fraction_theta_full 1.000
_diffrn_measured_fraction_theta_max 0.989
_diffrn_measurement_device_type 'Bruker D8 Venture'
_diffrn_measurement_method '\f and \w scans'
_diffrn_radiation_type MoK\a
_diffrn_radiation_wavelength 0.71073
_diffrn_reflns_av_R_equivalents 0.1056
_diffrn_reflns_av_unetI/netI 0.0772
_diffrn_reflns_Laue_measured_fraction_full 1.000
_diffrn_reflns_Laue_measured_fraction_max 0.989
_diffrn_reflns_limit_h_max 21
_diffrn_reflns_limit_h_min -21
_diffrn_reflns_limit_k_max 7
_diffrn_reflns_limit_k_min -7
_diffrn_reflns_limit_l_max 27
_diffrn_reflns_limit_l_min -24
_diffrn_reflns_number 19336
_diffrn_reflns_point_group_measured_fraction_full 1.000
_diffrn_reflns_point_group_measured_fraction_max 0.989
_diffrn_reflns_theta_full 25.242
_diffrn_reflns_theta_max 25.493
_diffrn_reflns_theta_min 1.834
_diffrn_source 'fine-focus sealed tube'
_exptl_absorpt_coefficient_mu 0.224
_exptl_absorpt_correction_T_max 0.7452
_exptl_absorpt_correction_T_min 0.6206
_exptl_absorpt_correction_type multi-scan
_exptl_crystal_colour colorless
_exptl_crystal_density_diffrn 1.307
_exptl_crystal_description needle
_exptl_crystal_F_000 1000
_exptl_crystal_size_max 0.236
_exptl_crystal_size_mid 0.063
_exptl_crystal_size_min 0.032
_refine_diff_density_max 0.517
_refine_diff_density_min -0.325
_refine_diff_density_rms 0.071
_refine_ls_extinction_method none
_refine_ls_goodness_of_fit_ref 1.026
_refine_ls_hydrogen_treatment constr
_refine_ls_matrix_type full
_refine_ls_number_parameters 287
_refine_ls_number_reflns 4379
_refine_ls_number_restraints 0
_refine_ls_restrained_S_all 1.026
_refine_ls_R_factor_all 0.0938
_refine_ls_R_factor_gt 0.0535
_refine_ls_shift/su_max 0.001
_refine_ls_shift/su_mean 0.000
_refine_ls_structure_factor_coef Fsqd
_refine_ls_weighting_details 'w=1/[\s^2^(Fo^2^)+(0.0560P)^2^+0.8802P] where P=(Fo^2^+2Fc^2^)/3'
_refine_ls_weighting_scheme calc
_refine_ls_wR_factor_gt 0.1127
_refine_ls_wR_factor_ref 0.1281
_reflns_Friedel_coverage 0.000
_reflns_number_gt 2948
_reflns_number_total 4379
_reflns_threshold_expression 'I > 2\s(I)'
_cod_data_source_file ic6b03178_si_002.cif
_cod_data_source_block miza018l
_cod_depositor_comments 'Adding full bibliography for 4345315--4345326.cif.'
_cod_original_cell_volume 2381.4(8)
_cod_database_code 4345319
_shelx_space_group_comment
;
The symmetry employed for this shelxl refinement is uniquely defined
by the following loop, which should always be used as a source of
symmetry information in preference to the above space-group names.
They are only intended as comments.
;
_shelx_estimated_absorpt_t_min 0.949
_shelx_estimated_absorpt_t_max 0.993
_shelxl_version_number 2014-3

loop_
_space_group_symop_operation_xyz
'x, y, z'
'-x, y, -z+1/2'
'-x, -y, -z'
'x, -y, z-1/2'

loop_
_atom_site_label
_atom_site_type_symbol
_atom_site_fract_x
_atom_site_fract_y
_atom_site_fract_z
_atom_site_U_iso_or_equiv
_atom_site_adp_type
_atom_site_occupancy
_atom_site_site_symmetry_order
_atom_site_calc_flag
_atom_site_refinement_flags_posn
_atom_site_refinement_flags_adp
S1 S 0.22896(5) 1.57064(13) 0.46749(3) 0.0249(2) Uani 1 1 d . .
Si1 Si 0.40886(5) 1.08950(14) 0.58921(3) 0.0207(2) Uani 1 1 d . .
O1 O 0.16784(12) 0.8791(3) 0.20318(8) 0.0223(5) Uani 1 1 d . .
H1 H 0.1390 0.8118 0.1756 0.033 Uiso 1 1 calc R U
O2 O -0.00826(11) 0.6670(3) 0.17132(8) 0.0204(5) Uani 1 1 d . .
O3 O -0.05444(12) 0.3226(3) 0.18034(9) 0.0263(5) Uani 1 1 d . .
O4 O 0.06938(11) 0.7661(3) -0.01496(8) 0.0218(5) Uani 1 1 d . .
O5 O 0.12877(12) 0.9139(3) 0.07180(8) 0.0251(5) Uani 1 1 d . .
N1 N 0.26468(14) 1.0503(4) 0.37061(10) 0.0207(6) Uani 1 1 d . .
N2 N 0.23975(14) 1.2506(4) 0.38977(10) 0.0218(6) Uani 1 1 d . .
H2 H 0.2116 1.3382 0.3637 0.026 Uiso 1 1 calc R U
N3 N 0.29663(14) 1.1686(4) 0.48602(10) 0.0215(6) Uani 1 1 d . .
H3 H 0.3115 1.0436 0.4709 0.026 Uiso 1 1 calc R U
N4 N 0.11539(13) 0.5184(4) 0.13334(9) 0.0165(5) Uani 1 1 d . .
C1 C 0.22149(16) 0.7345(5) 0.23041(12) 0.0173(6) Uani 1 1 d . .
C2 C 0.23750(16) 0.5315(5) 0.20409(12) 0.0175(6) Uani 1 1 d . .
C3 C 0.29553(16) 0.3995(5) 0.23419(12) 0.0206(7) Uani 1 1 d . .
H3A H 0.3066 0.2614 0.2165 0.025 Uiso 1 1 calc R U
C4 C 0.33822(17) 0.4608(5) 0.28927(13) 0.0211(7) Uani 1 1 d . .
C5 C 0.31925(17) 0.6568(5) 0.31559(12) 0.0220(7) Uani 1 1 d . .
H5 H 0.3468 0.6987 0.3538 0.026 Uiso 1 1 calc R U
C6 C 0.26063(16) 0.7964(5) 0.28783(12) 0.0174(7) Uani 1 1 d . .
C7 C 0.23825(17) 1.0003(5) 0.31555(12) 0.0194(7) Uani 1 1 d . .
H7 H 0.2032 1.0990 0.2924 0.023 Uiso 1 1 calc R U
C8 C 0.25762(16) 1.3173(5) 0.44846(12) 0.0198(7) Uani 1 1 d . .
C9 C 0.40349(17) 0.3178(6) 0.31901(14) 0.0316(8) Uani 1 1 d . .
H9A H 0.4051 0.3177 0.3627 0.047 Uiso 1 1 calc R U
H9B H 0.4507 0.3794 0.3099 0.047 Uiso 1 1 calc R U
H9C H 0.3969 0.1638 0.3037 0.047 Uiso 1 1 calc R U
C10 C 0.19652(16) 0.4630(5) 0.14240(12) 0.0194(7) Uani 1 1 d . .
H10A H 0.2198 0.5401 0.1112 0.023 Uiso 1 1 calc R U
H10B H 0.2025 0.2993 0.1372 0.023 Uiso 1 1 calc R U
C11 C 0.08318(17) 0.5319(5) 0.06933(11) 0.0191(7) Uani 1 1 d . .
H11A H 0.0282 0.5048 0.0639 0.023 Uiso 1 1 calc R U
H11B H 0.1057 0.4137 0.0471 0.023 Uiso 1 1 calc R U
C12 C 0.09744(16) 0.7569(5) 0.04409(12) 0.0180(7) Uani 1 1 d . .
C13 C 0.08266(19) 0.9723(5) -0.04516(12) 0.0256(8) Uani 1 1 d . .
H13A H 0.0602 1.0980 -0.0264 0.038 Uiso 1 1 calc R U
H13B H 0.0597 0.9621 -0.0878 0.038 Uiso 1 1 calc R U
H13C H 0.1370 0.9967 -0.0418 0.038 Uiso 1 1 calc R U
C14 C 0.07317(16) 0.3613(5) 0.16496(12) 0.0189(7) Uani 1 1 d . .
H14A H 0.1028 0.3306 0.2053 0.023 Uiso 1 1 calc R U
H14B H 0.0674 0.2176 0.1425 0.023 Uiso 1 1 calc R U
C15 C -0.00370(17) 0.4443(5) 0.17227(11) 0.0175(7) Uani 1 1 d . .
C16 C -0.07930(17) 0.7588(5) 0.18194(13) 0.0251(7) Uani 1 1 d . .
H16A H -0.0914 0.6970 0.2194 0.038 Uiso 1 1 calc R U
H16B H -0.1192 0.7189 0.1484 0.038 Uiso 1 1 calc R U
H16C H -0.0754 0.9226 0.1852 0.038 Uiso 1 1 calc R U
C17 C 0.31569(17) 1.2041(5) 0.55107(12) 0.0213(7) Uani 1 1 d . .
H17A H 0.2756 1.1354 0.5701 0.026 Uiso 1 1 calc R U
H17B H 0.3151 1.3676 0.5589 0.026 Uiso 1 1 calc R U
C18 C 0.48693(19) 1.2094(6) 0.55481(15) 0.0337(8) Uani 1 1 d . .
H18A H 0.4922 1.3697 0.5645 0.051 Uiso 1 1 calc R U
H18B H 0.4756 1.1901 0.5110 0.051 Uiso 1 1 calc R U
H18C H 0.5341 1.1316 0.5708 0.051 Uiso 1 1 calc R U
C19 C 0.40538(19) 0.7796(5) 0.58264(14) 0.0312(8) Uani 1 1 d . .
H19A H 0.3972 0.7371 0.5400 0.047 Uiso 1 1 calc R U
H19B H 0.3640 0.7219 0.6014 0.047 Uiso 1 1 calc R U
H19C H 0.4531 0.7159 0.6031 0.047 Uiso 1 1 calc R U
C20 C 0.4195(2) 1.1720(6) 0.67019(13) 0.0326(8) Uani 1 1 d . .
H20A H 0.3764 1.1158 0.6871 0.049 Uiso 1 1 calc R U
H20B H 0.4217 1.3360 0.6735 0.049 Uiso 1 1 calc R U
H20C H 0.4662 1.1074 0.6924 0.049 Uiso 1 1 calc R U

loop_
_atom_site_aniso_label
_atom_site_aniso_U_11
_atom_site_aniso_U_22
_atom_site_aniso_U_33
_atom_site_aniso_U_23
_atom_site_aniso_U_13
_atom_site_aniso_U_12
S1 0.0359(5) 0.0191(4) 0.0193(4) -0.0005(3) 0.0031(3) 0.0041(4)
Si1 0.0237(5) 0.0206(5) 0.0170(4) -0.0028(4) 0.0011(3) 0.0021(4)
O1 0.0324(13) 0.0195(11) 0.0128(10) -0.0022(8) -0.0024(9) 0.0053(10)
O2 0.0233(12) 0.0163(11) 0.0233(11) -0.0009(9) 0.0086(9) 0.0011(9)
O3 0.0303(13) 0.0214(12) 0.0299(12) 0.0003(10) 0.0129(10) -0.0062(10)
O4 0.0310(12) 0.0233(12) 0.0106(9) 0.0007(8) 0.0019(8) -0.0030(10)
O5 0.0372(13) 0.0206(12) 0.0163(10) -0.0020(9) 0.0011(9) -0.0041(10)
N1 0.0265(14) 0.0190(14) 0.0173(12) 0.0012(11) 0.0054(10) -0.0015(11)
N2 0.0327(15) 0.0163(14) 0.0157(12) 0.0007(11) 0.0022(11) 0.0033(12)
N3 0.0297(15) 0.0201(14) 0.0136(12) -0.0018(11) 0.0009(11) 0.0049(12)
N4 0.0194(13) 0.0215(14) 0.0091(11) 0.0016(10) 0.0035(10) -0.0024(11)
C1 0.0204(16) 0.0181(16) 0.0147(14) 0.0044(12) 0.0066(12) 0.0024(13)
C2 0.0188(16) 0.0181(16) 0.0164(14) 0.0001(12) 0.0052(12) -0.0014(13)
C3 0.0204(17) 0.0197(16) 0.0226(15) 0.0016(13) 0.0066(13) 0.0011(13)
C4 0.0218(17) 0.0204(17) 0.0210(15) 0.0051(13) 0.0037(13) -0.0014(14)
C5 0.0229(17) 0.0273(18) 0.0151(14) 0.0012(13) 0.0014(12) -0.0030(14)
C6 0.0196(16) 0.0185(16) 0.0149(14) 0.0017(12) 0.0049(12) -0.0033(13)
C7 0.0247(17) 0.0189(16) 0.0148(14) 0.0028(12) 0.0036(12) -0.0020(13)
C8 0.0215(16) 0.0216(17) 0.0164(14) 0.0000(13) 0.0034(12) -0.0034(13)
C9 0.0229(18) 0.034(2) 0.0358(18) 0.0001(16) -0.0003(14) 0.0036(15)
C10 0.0238(17) 0.0206(17) 0.0148(14) -0.0022(12) 0.0065(12) -0.0020(13)
C11 0.0272(17) 0.0186(17) 0.0119(13) -0.0020(12) 0.0049(12) -0.0026(13)
C12 0.0165(16) 0.0251(17) 0.0129(14) -0.0011(13) 0.0042(12) 0.0028(14)
C13 0.037(2) 0.0261(18) 0.0134(14) 0.0055(13) 0.0034(13) -0.0021(15)
C14 0.0254(17) 0.0166(16) 0.0150(14) 0.0014(12) 0.0043(12) -0.0009(13)
C15 0.0257(17) 0.0197(17) 0.0069(12) 0.0006(12) 0.0026(12) -0.0024(14)
C16 0.0251(18) 0.0259(18) 0.0260(16) 0.0013(14) 0.0091(13) 0.0045(14)
C17 0.0281(18) 0.0217(17) 0.0144(14) -0.0015(12) 0.0045(12) -0.0001(14)
C18 0.033(2) 0.030(2) 0.0414(19) -0.0148(16) 0.0150(16) -0.0025(16)
C19 0.035(2) 0.0252(19) 0.0309(17) -0.0029(15) -0.0022(15) 0.0036(16)
C20 0.042(2) 0.033(2) 0.0209(15) -0.0044(15) -0.0013(15) 0.0033(17)

loop_
_atom_type_symbol
_atom_type_description
_atom_type_scat_dispersion_real
_atom_type_scat_dispersion_imag
_atom_type_scat_source
C C 0.0033 0.0016 'International Tables Vol C Tables 4.2.6.8 and 6.1.1.4'
H H 0.0000 0.0000 'International Tables Vol C Tables 4.2.6.8 and 6.1.1.4'
N N 0.0061 0.0033 'International Tables Vol C Tables 4.2.6.8 and 6.1.1.4'
O O 0.0106 0.0060 'International Tables Vol C Tables 4.2.6.8 and 6.1.1.4'
S S 0.1246 0.1234 'International Tables Vol C Tables 4.2.6.8 and 6.1.1.4'
Si Si 0.0817 0.0704 'International Tables Vol C Tables 4.2.6.8 and 6.1.1.4'

loop_
_geom_angle_atom_site_label_1
_geom_angle_atom_site_label_2
_geom_angle_atom_site_label_3
_geom_angle
C19 Si1 C18 111.53(16)
C19 Si1 C20 109.67(15)
C18 Si1 C20 110.32(15)
C19 Si1 C17 108.07(14)
C18 Si1 C17 110.46(15)
C20 Si1 C17 106.65(14)
C1 O1 H1 109.5
C15 O2 C16 115.3(2)
C12 O4 C13 116.0(2)
C7 N1 N2 114.7(2)
C8 N2 N1 121.5(2)
C8 N2 H2 119.2
N1 N2 H2 119.2
C8 N3 C17 123.1(2)
C8 N3 H3 118.4
C17 N3 H3 118.4
C11 N4 C14 111.3(2)
C11 N4 C10 111.4(2)
C14 N4 C10 111.9(2)
O1 C1 C2 122.6(2)
O1 C1 C6 117.0(2)
C2 C1 C6 120.5(2)
C3 C2 C1 118.3(2)
C3 C2 C10 120.3(3)
C1 C2 C10 121.3(2)
C2 C3 C4 122.8(3)
C2 C3 H3A 118.6
C4 C3 H3A 118.6
C5 C4 C3 117.8(3)
C5 C4 C9 121.1(3)
C3 C4 C9 121.1(3)
C4 C5 C6 122.2(3)
C4 C5 H5 118.9
C6 C5 H5 118.9
C5 C6 C1 118.2(3)
C5 C6 C7 123.1(2)
C1 C6 C7 118.7(2)
N1 C7 C6 121.6(3)
N1 C7 H7 119.2
C6 C7 H7 119.2
N3 C8 N2 115.5(3)
N3 C8 S1 125.9(2)
N2 C8 S1 118.6(2)
C4 C9 H9A 109.5
C4 C9 H9B 109.5
H9A C9 H9B 109.5
C4 C9 H9C 109.5
H9A C9 H9C 109.5
H9B C9 H9C 109.5
N4 C10 C2 112.5(2)
N4 C10 H10A 109.1
C2 C10 H10A 109.1
N4 C10 H10B 109.1
C2 C10 H10B 109.1
H10A C10 H10B 107.8
N4 C11 C12 111.1(2)
N4 C11 H11A 109.4
C12 C11 H11A 109.4
N4 C11 H11B 109.4
C12 C11 H11B 109.4
H11A C11 H11B 108.0
O5 C12 O4 123.0(3)
O5 C12 C11 126.3(2)
O4 C12 C11 110.7(2)
O4 C13 H13A 109.5
O4 C13 H13B 109.5
H13A C13 H13B 109.5
O4 C13 H13C 109.5
H13A C13 H13C 109.5
H13B C13 H13C 109.5
N4 C14 C15 114.0(2)
N4 C14 H14A 108.8
C15 C14 H14A 108.8
N4 C14 H14B 108.8
C15 C14 H14B 108.8
H14A C14 H14B 107.6
O3 C15 O2 123.8(3)
O3 C15 C14 123.7(3)
O2 C15 C14 112.4(3)
O2 C16 H16A 109.5
O2 C16 H16B 109.5
H16A C16 H16B 109.5
O2 C16 H16C 109.5
H16A C16 H16C 109.5
H16B C16 H16C 109.5
N3 C17 Si1 116.4(2)
N3 C17 H17A 108.2
Si1 C17 H17A 108.2
N3 C17 H17B 108.2
Si1 C17 H17B 108.2
H17A C17 H17B 107.3
Si1 C18 H18A 109.5
Si1 C18 H18B 109.5
H18A C18 H18B 109.5
Si1 C18 H18C 109.5
H18A C18 H18C 109.5
H18B C18 H18C 109.5
Si1 C19 H19A 109.5
Si1 C19 H19B 109.5
H19A C19 H19B 109.5
Si1 C19 H19C 109.5
H19A C19 H19C 109.5
H19B C19 H19C 109.5
Si1 C20 H20A 109.5
Si1 C20 H20B 109.5
H20A C20 H20B 109.5
Si1 C20 H20C 109.5
H20A C20 H20C 109.5
H20B C20 H20C 109.5

loop_
_geom_bond_atom_site_label_1
_geom_bond_atom_site_label_2
_geom_bond_distance
S1 C8 1.674(3)
Si1 C19 1.852(3)
Si1 C18 1.860(3)
Si1 C20 1.868(3)
Si1 C17 1.878(3)
O1 C1 1.360(3)
O1 H1 0.8400
O2 C15 1.329(3)
O2 C16 1.448(3)
O3 C15 1.204(3)
O4 C12 1.342(3)
O4 C13 1.444(3)
O5 C12 1.209(3)
N1 C7 1.286(3)
N1 N2 1.370(3)
N2 C8 1.366(3)
N2 H2 0.8800
N3 C8 1.338(3)
N3 C17 1.463(3)
N3 H3 0.8800
N4 C11 1.462(3)
N4 C14 1.465(4)
N4 C10 1.477(4)
C1 C2 1.399(4)
C1 C6 1.413(4)
C2 C3 1.389(4)
C2 C10 1.514(4)
C3 C4 1.393(4)
C3 H3A 0.9500
C4 C5 1.378(4)
C4 C9 1.512(4)
C5 C6 1.404(4)
C5 H5 0.9500
C6 C7 1.454(4)
C7 H7 0.9500
C9 H9A 0.9800
C9 H9B 0.9800
C9 H9C 0.9800
C10 H10A 0.9900
C10 H10B 0.9900
C11 C12 1.495(4)
C11 H11A 0.9900
C11 H11B 0.9900
C13 H13A 0.9800
C13 H13B 0.9800
C13 H13C 0.9800
C14 C15 1.505(4)
C14 H14A 0.9900
C14 H14B 0.9900
C16 H16A 0.9800
C16 H16B 0.9800
C16 H16C 0.9800
C17 H17A 0.9900
C17 H17B 0.9900
C18 H18A 0.9800
C18 H18B 0.9800
C18 H18C 0.9800
C19 H19A 0.9800
C19 H19B 0.9800
C19 H19C 0.9800
C20 H20A 0.9800
C20 H20B 0.9800
C20 H20C 0.9800

loop_
_geom_hbond_atom_site_label_D
_geom_hbond_atom_site_label_H
_geom_hbond_atom_site_label_A
_geom_hbond_distance_DH
_geom_hbond_distance_HA
_geom_hbond_distance_DA
_geom_hbond_angle_DHA
_geom_hbond_site_symmetry_A
O1 H1 O5 0.84 2.39 2.932(3) 122.4 .
O1 H1 N4 0.84 2.00 2.734(3) 145.4 .
C11 H11A O4 0.99 2.50 3.324(3) 140.6 3_565
C16 H16A O1 0.98 2.63 3.342(4) 129.4 2
C16 H16C O3 0.98 2.42 3.389(4) 171.0 1_565

loop_
_geom_torsion_atom_site_label_1
_geom_torsion_atom_site_label_2
_geom_torsion_atom_site_label_3
_geom_torsion_atom_site_label_4
_geom_torsion
C7 N1 N2 C8 174.2(3)
O1 C1 C2 C3 177.2(3)
C6 C1 C2 C3 -3.7(4)
O1 C1 C2 C10 1.4(4)
C6 C1 C2 C10 -179.6(3)
C1 C2 C3 C4 0.0(4)
C10 C2 C3 C4 176.0(3)
C2 C3 C4 C5 2.8(4)
C2 C3 C4 C9 -176.9(3)
C3 C4 C5 C6 -2.0(4)
C9 C4 C5 C6 177.7(3)
C4 C5 C6 C1 -1.5(4)
C4 C5 C6 C7 178.2(3)
O1 C1 C6 C5 -176.5(3)
C2 C1 C6 C5 4.4(4)
O1 C1 C6 C7 3.8(4)
C2 C1 C6 C7 -175.3(3)
N2 N1 C7 C6 178.4(3)
C5 C6 C7 N1 -8.9(5)
C1 C6 C7 N1 170.8(3)
C17 N3 C8 N2 -175.2(3)
C17 N3 C8 S1 4.0(4)
N1 N2 C8 N3 -4.0(4)
N1 N2 C8 S1 176.7(2)
C11 N4 C10 C2 158.5(2)
C14 N4 C10 C2 -76.1(3)
C3 C2 C10 N4 143.9(3)
C1 C2 C10 N4 -40.3(4)
C14 N4 C11 C12 151.5(2)
C10 N4 C11 C12 -82.8(3)
C13 O4 C12 O5 3.6(4)
C13 O4 C12 C11 -177.3(2)
N4 C11 C12 O5 -2.5(4)
N4 C11 C12 O4 178.5(2)
C11 N4 C14 C15 -71.1(3)
C10 N4 C14 C15 163.5(2)
C16 O2 C15 O3 1.1(4)
C16 O2 C15 C14 -176.3(2)
N4 C14 C15 O3 157.5(2)
N4 C14 C15 O2 -25.1(3)
C8 N3 C17 Si1 -145.5(2)
C19 Si1 C17 N3 -64.9(3)
C18 Si1 C17 N3 57.3(3)
C20 Si1 C17 N3 177.2(2)
